data_1546824
loop_
_publ_author_name
'Takahashi, Hiroyuki'
'Kodama, Shintaro'
'Ishii, Youichi'

_publ_section_title
;
 Direct transformation of 2-acetylpyridine oxime esters into \a-oxygenated
 imines in an Ir( <scp>iii</scp> ) complex
;
_journal_issue 36
_journal_name_full 'Dalton Transactions'
_journal_page_first 12032
_journal_page_last 12035
_journal_paper_doi 10.1039/C7DT02528A
_journal_volume 46
_journal_year 2017
_chemical_absolute_configuration 'CHOOSE rm ad rmad syn or unk'
_chemical_formula_moiety 'C19 H25 B Cl F4 Ir N2 O2'
_chemical_formula_sum 'C19 H25 B Cl F4 Ir N2 O2'
_chemical_formula_weight 627.90
_space_group_crystal_system orthorhombic
_space_group_IT_number 19
_space_group_name_Hall 'P 2ac 2ab'
_space_group_name_H-M_alt 'P 21 21 21'
_symmetry_space_group_name_Hall 'P 2ac 2ab'
_symmetry_space_group_name_H-M 'P 21 21 21'
_atom_sites_solution_hydrogens geom
_atom_sites_solution_primary direct
_atom_sites_solution_secondary difmap
_audit_update_record
;
2017-07-12 deposited with the CCDC.
2017-08-24 downloaded from the CCDC.
;
_cell_angle_alpha 90.0000
_cell_angle_beta 90.0000
_cell_angle_gamma 90.0000
_cell_formula_units_Z 4
_cell_length_a 7.5430(10)
_cell_length_b 12.7445(17)
_cell_length_c 22.732(3)
_cell_measurement_reflns_used 8521
_cell_measurement_temperature 93
_cell_measurement_theta_max 31.28
_cell_measurement_theta_min 3.61
_cell_volume 2185.3(5)
_computing_cell_refinement CrystalClear
_computing_data_collection 'CrystalClear (Rigaku Inc., 2008)'
_computing_data_reduction CrystalClear
_computing_molecular_graphics 'CrystalStructure 4.2.4'
_computing_publication_material 'CrystalStructure 4.2.4 (Rigaku, 2016)'
_computing_structure_refinement 'SHELXL97 (Sheldrick, 2008)'
_computing_structure_solution SIR97
_diffrn_ambient_temperature 93
_diffrn_detector_area_resol_mean 7.111
_diffrn_measured_fraction_theta_full 0.995
_diffrn_measured_fraction_theta_max 0.996
_diffrn_measurement_device_type 'Rigaku Saturn724'
_diffrn_measurement_method \w
_diffrn_radiation_type 'Mo K\a'
_diffrn_radiation_wavelength 0.71075
_diffrn_reflns_av_R_equivalents 0.0385
_diffrn_reflns_Laue_measured_fraction_full 0.995
_diffrn_reflns_Laue_measured_fraction_max 0.996
_diffrn_reflns_limit_h_max 9
_diffrn_reflns_limit_h_min -9
_diffrn_reflns_limit_k_max 12
_diffrn_reflns_limit_k_min -16
_diffrn_reflns_limit_l_max 29
_diffrn_reflns_limit_l_min -29
_diffrn_reflns_number 17827
_diffrn_reflns_point_group_measured_fraction_full 0.996
_diffrn_reflns_point_group_measured_fraction_max 0.996
_diffrn_reflns_theta_full 25.242
_diffrn_reflns_theta_max 27.472
_diffrn_reflns_theta_min 3.585
_diffrn_standards_number 0
_exptl_absorpt_coefficient_mu 6.300
_exptl_absorpt_correction_T_max 0.643
_exptl_absorpt_correction_T_min 0.444
_exptl_absorpt_correction_type multi-scan
_exptl_absorpt_process_details 'REQAB (Rigaku, 1998)'
_exptl_crystal_colour orange
_exptl_crystal_density_diffrn 1.908
_exptl_crystal_density_method 'not measured'
_exptl_crystal_description prism
_exptl_crystal_F_000 1216.00
_exptl_crystal_size_max 0.230
_exptl_crystal_size_mid 0.080
_exptl_crystal_size_min 0.070
_refine_diff_density_max 1.70
_refine_diff_density_min -2.09
_refine_ls_abs_structure_details 'Flack, H. D. (1983), Acta Cryst. A39, 876-881.  2147 Friedel Pairs'
_refine_ls_abs_structure_Flack 0.008(10)
_refine_ls_extinction_method none
_refine_ls_goodness_of_fit_ref 0.994
_refine_ls_hydrogen_treatment constr
_refine_ls_number_parameters 271
_refine_ls_number_reflns 5000
_refine_ls_number_restraints 0
_refine_ls_R_factor_all 0.0315
_refine_ls_R_factor_gt 0.0269
_refine_ls_shift/su_max 0.002
_refine_ls_structure_factor_coef Fsqd
_refine_ls_weighting_details 'w = 1/[\s^2^(Fo^2^)+(0.0187P)^2^] where P=(Fo^2^+2Fc^2^)/3'
_refine_ls_weighting_scheme calc
_refine_ls_wR_factor_gt 0.0528
_refine_ls_wR_factor_ref 0.0545
_reflns_Friedel_coverage 0.753
_reflns_Friedel_fraction_full 0.996
_reflns_Friedel_fraction_max 0.997
_reflns_number_gt 4419
_reflns_number_total 5000
_reflns_threshold_expression F^2^>2.0\s(F^2^)
_cod_data_source_file c7dt02528a2.cif
_cod_data_source_block Compound_2aBF4
_cod_original_cell_volume 2185.2(5)
_cod_database_code 1546824

loop_
_space_group_symop_id
_space_group_symop_operation_xyz
1 +X,+Y,+Z
2 1/2-X,-Y,1/2+Z
3 1/2+X,1/2-Y,-Z
4 -X,1/2+Y,1/2-Z

loop_
_atom_site_label
_atom_site_type_symbol
_atom_site_fract_x
_atom_site_fract_y
_atom_site_fract_z
_atom_site_U_iso_or_equiv
_atom_site_adp_type
_atom_site_occupancy
_atom_site_site_symmetry_order
_atom_site_calc_flag
_atom_site_refinement_flags_posn
_atom_site_refinement_flags_adp
IR1 Ir 0.74053(3) 0.42282(2) 0.61855(2) 0.01521(7) Uani 1 1 d . .
CL1 Cl 1.0261(2) 0.34626(13) 0.63451(8) 0.0221(4) Uani 1 1 d . .
F1 F 0.8092(5) 0.4515(3) 0.43397(19) 0.0338(12) Uani 1 1 d . .
F2 F 0.7068(9) 0.6131(4) 0.4212(3) 0.092(3) Uani 1 1 d . .
F3 F 0.8031(8) 0.5168(6) 0.3427(2) 0.086(2) Uani 1 1 d . .
F4 F 0.5458(6) 0.4750(4) 0.3870(2) 0.0604(16) Uani 1 1 d . .
O1 O 1.0751(7) 0.6222(4) 0.4791(2) 0.0282(13) Uani 1 1 d . .
O2 O 1.0819(9) 0.7748(5) 0.4298(3) 0.0540(19) Uani 1 1 d . .
N1 N 0.8605(7) 0.5183(4) 0.5561(3) 0.0174(13) Uani 1 1 d . .
H1 H 0.859176 0.500017 0.518766 0.021 Uiso 1 1 calc R U
N2 N 0.8430(7) 0.5512(4) 0.6670(3) 0.0178(14) Uani 1 1 d . .
C1 C 0.9355(9) 0.6026(5) 0.5716(3) 0.0193(16) Uani 1 1 d . .
C2 C 0.8329(9) 0.5597(6) 0.7249(3) 0.0226(17) Uani 1 1 d . .
H1A H 0.778483 0.505234 0.746952 0.027 Uiso 1 1 calc R U
C3 C 0.8999(9) 0.6463(6) 0.7539(3) 0.0258(18) Uani 1 1 d . .
H2A H 0.888171 0.652304 0.795368 0.031 Uiso 1 1 calc R U
C4 C 0.9849(10) 0.7245(6) 0.7218(3) 0.0278(18) Uani 1 1 d . .
H3A H 1.030476 0.784848 0.741142 0.033 Uiso 1 1 calc R U
C5 C 1.0020(9) 0.7137(5) 0.6622(4) 0.0260(18) Uani 1 1 d . .
H4A H 1.062764 0.765096 0.639575 0.031 Uiso 1 1 calc R U
C6 C 0.9275(9) 0.6247(5) 0.6352(3) 0.0191(16) Uani 1 1 d . .
C7 C 1.0241(11) 0.6777(6) 0.5309(3) 0.0297(19) Uani 1 1 d . .
H7A H 0.941822 0.735358 0.520616 0.036 Uiso 1 1 calc R U
H7B H 1.129866 0.708436 0.550089 0.036 Uiso 1 1 calc R U
C8 C 1.1049(11) 0.6811(7) 0.4307(4) 0.032(2) Uani 1 1 d . .
C9 C 1.1751(10) 0.6140(6) 0.3818(4) 0.037(2) Uani 1 1 d . .
H9A H 1.179670 0.540703 0.394734 0.044 Uiso 1 1 calc R U
H9B H 1.096884 0.619903 0.347511 0.044 Uiso 1 1 calc R U
H9C H 1.294510 0.637535 0.371136 0.044 Uiso 1 1 calc R U
C10 C 0.5656(9) 0.3151(5) 0.5721(3) 0.0187(16) Uani 1 1 d . .
C11 C 0.4785(8) 0.4160(6) 0.5804(3) 0.0206(16) Uani 1 1 d . .
C12 C 0.4661(8) 0.4353(6) 0.6424(3) 0.0254(17) Uani 1 1 d . .
C13 C 0.5423(10) 0.3458(6) 0.6727(4) 0.0273(19) Uani 1 1 d . .
C14 C 0.5984(8) 0.2739(5) 0.6286(4) 0.0234(18) Uani 1 1 d . .
C15 C 0.5949(9) 0.2602(6) 0.5146(3) 0.0274(19) Uani 1 1 d . .
H15A H 0.561231 0.306829 0.482239 0.033 Uiso 1 1 calc R U
H15B H 0.720308 0.241289 0.510870 0.033 Uiso 1 1 calc R U
H15C H 0.522246 0.196477 0.513242 0.033 Uiso 1 1 calc R U
C16 C 0.4085(11) 0.4851(6) 0.5332(4) 0.038(2) Uani 1 1 d . .
H16A H 0.434391 0.453876 0.494752 0.046 Uiso 1 1 calc R U
H16B H 0.280032 0.492762 0.537850 0.046 Uiso 1 1 calc R U
H16C H 0.465025 0.554143 0.535896 0.046 Uiso 1 1 calc R U
C17 C 0.3829(9) 0.5304(6) 0.6710(4) 0.042(3) Uani 1 1 d . .
H17A H 0.391995 0.524131 0.713863 0.050 Uiso 1 1 calc R U
H17B H 0.444933 0.593843 0.658005 0.050 Uiso 1 1 calc R U
H17C H 0.257742 0.534816 0.659680 0.050 Uiso 1 1 calc R U
C18 C 0.5380(12) 0.3250(7) 0.7372(4) 0.051(3) Uani 1 1 d . .
H18A H 0.494013 0.387380 0.757805 0.061 Uiso 1 1 calc R U
H18B H 0.459234 0.265566 0.745201 0.061 Uiso 1 1 calc R U
H18C H 0.657831 0.308511 0.751014 0.061 Uiso 1 1 calc R U
C19 C 0.6822(10) 0.1691(5) 0.6409(4) 0.042(2) Uani 1 1 d . .
H19A H 0.690548 0.158533 0.683551 0.051 Uiso 1 1 calc R U
H19B H 0.609542 0.113373 0.623613 0.051 Uiso 1 1 calc R U
H19C H 0.801278 0.167131 0.623694 0.051 Uiso 1 1 calc R U
B1 B 0.7152(12) 0.5147(7) 0.3964(4) 0.030(2) Uani 1 1 d . .

loop_
_atom_site_aniso_label
_atom_site_aniso_U_11
_atom_site_aniso_U_22
_atom_site_aniso_U_33
_atom_site_aniso_U_23
_atom_site_aniso_U_13
_atom_site_aniso_U_12
IR1 0.01386(11) 0.01414(12) 0.01763(12) -0.00035(10) -0.00271(15) -0.00231(14)
CL1 0.0165(8) 0.0198(9) 0.0301(11) 0.0023(8) -0.0044(7) 0.0017(7)
F1 0.039(3) 0.028(2) 0.035(3) 0.001(2) -0.008(2) 0.000(2)
F2 0.113(6) 0.031(3) 0.131(6) -0.024(3) -0.078(5) 0.036(3)
F3 0.069(5) 0.165(6) 0.024(3) 0.018(4) -0.003(3) -0.056(4)
F4 0.026(3) 0.097(4) 0.058(4) -0.030(3) -0.005(3) -0.005(3)
O1 0.031(3) 0.023(3) 0.030(3) 0.004(2) 0.001(3) 0.001(2)
O2 0.080(5) 0.025(4) 0.057(5) 0.016(3) 0.016(4) 0.001(3)
N1 0.017(3) 0.017(3) 0.018(3) 0.007(3) -0.001(2) -0.003(3)
N2 0.017(3) 0.014(3) 0.023(3) -0.004(2) -0.005(3) 0.000(2)
C1 0.017(4) 0.016(4) 0.025(4) 0.002(3) 0.000(3) 0.002(3)
C2 0.020(4) 0.026(4) 0.022(4) 0.001(3) -0.008(3) 0.002(3)
C3 0.030(4) 0.027(4) 0.020(4) -0.004(3) -0.004(3) -0.003(4)
C4 0.029(4) 0.019(4) 0.036(5) -0.006(4) -0.010(4) -0.001(3)
C5 0.026(4) 0.014(4) 0.038(5) 0.003(3) -0.009(4) -0.007(3)
C6 0.015(3) 0.016(4) 0.026(5) 0.001(3) -0.006(3) 0.004(3)
C7 0.041(5) 0.019(4) 0.028(5) 0.001(3) 0.006(4) -0.003(4)
C8 0.037(5) 0.027(5) 0.033(5) 0.007(4) -0.002(4) -0.014(4)
C9 0.038(4) 0.036(5) 0.035(5) 0.006(4) 0.015(4) -0.003(4)
C10 0.011(3) 0.016(4) 0.029(5) -0.002(3) -0.004(3) -0.010(3)
C11 0.008(3) 0.022(4) 0.033(4) -0.005(4) -0.005(3) -0.003(3)
C12 0.009(3) 0.034(5) 0.034(4) -0.010(4) 0.008(3) -0.009(3)
C13 0.025(4) 0.035(5) 0.022(5) 0.004(4) -0.007(3) -0.012(4)
C14 0.016(3) 0.015(4) 0.039(5) 0.006(4) -0.010(3) -0.011(3)
C15 0.015(4) 0.032(5) 0.034(5) -0.011(4) -0.002(3) -0.006(4)
C16 0.035(5) 0.028(5) 0.051(6) 0.001(4) -0.022(4) 0.004(4)
C17 0.011(4) 0.049(6) 0.066(7) -0.033(5) 0.008(4) -0.005(4)
C18 0.048(6) 0.076(7) 0.028(6) 0.004(5) 0.005(4) -0.032(6)
C19 0.036(5) 0.015(4) 0.076(7) 0.013(4) -0.023(4) -0.013(3)
B1 0.024(6) 0.035(5) 0.033(5) 0.000(4) -0.010(4) -0.002(4)

loop_
_atom_type_symbol
_atom_type_description
_atom_type_scat_dispersion_real
_atom_type_scat_dispersion_imag
_atom_type_scat_source
C C 0.0033 0.0016
;
International Tables for Crystallography
(Vol. C, Tables 4.2.6.8 and 6.1.1.4)
;
H H 0.0000 0.0000
;
International Tables for Crystallography
(Vol. C, Table 6.1.1.4)
;
Cl Cl 0.1484 0.1585
;
International Tables for Crystallography
(Vol. C, Tables 4.2.6.8 and 6.1.1.4)
;
F F 0.0171 0.0103
;
International Tables for Crystallography
(Vol. C, Tables 4.2.6.8 and 6.1.1.4)
;
Ir Ir -1.4442 7.9887
;
International Tables for Crystallography
(Vol. C, Tables 4.2.6.8 and 6.1.1.4)
;
N N 0.0061 0.0033
;
International Tables for Crystallography
(Vol. C, Tables 4.2.6.8 and 6.1.1.4)
;
O O 0.0106 0.0060
;
International Tables for Crystallography
(Vol. C, Tables 4.2.6.8 and 6.1.1.4)
;
B B 0.0013 0.0007
;
International Tables for Crystallography
(Vol. C, Tables 4.2.6.8 and 6.1.1.4)
;

loop_
_geom_angle_atom_site_label_1
_geom_angle_atom_site_label_2
_geom_angle_atom_site_label_3
_geom_angle
N1 IR1 N2 75.2(2)
N1 IR1 C12 123.3(3)
N2 IR1 C12 99.4(2)
N1 IR1 C11 98.5(2)
N2 IR1 C11 125.0(2)
C12 IR1 C11 38.9(3)
N1 IR1 C10 107.6(3)
N2 IR1 C10 163.8(2)
C12 IR1 C10 65.5(3)
C11 IR1 C10 39.2(3)
N1 IR1 C13 162.2(3)
N2 IR1 C13 107.8(3)
C12 IR1 C13 39.3(3)
C11 IR1 C13 65.1(3)
C10 IR1 C13 64.7(3)
N1 IR1 C14 142.3(3)
N2 IR1 C14 142.5(3)
C12 IR1 C14 64.3(3)
C11 IR1 C14 63.8(3)
C10 IR1 C14 37.7(3)
C13 IR1 C14 38.1(3)
N1 IR1 CL1 87.14(16)
N2 IR1 CL1 84.69(15)
C12 IR1 CL1 149.4(2)
C11 IR1 CL1 150.25(19)
C10 IR1 CL1 111.22(19)
C13 IR1 CL1 110.5(2)
C14 IR1 CL1 94.10(18)
C8 O1 C7 116.2(6)
C1 N1 IR1 120.2(5)
C1 N1 H1 119.9
IR1 N1 H1 119.9
C2 N2 C6 120.3(6)
C2 N2 IR1 124.1(5)
C6 N2 IR1 115.6(5)
N1 C1 C6 114.7(6)
N1 C1 C7 125.0(7)
C6 C1 C7 120.3(6)
N2 C2 C3 121.3(7)
N2 C2 H1A 119.3
C3 C2 H1A 119.3
C2 C3 C4 119.4(7)
C2 C3 H2A 120.3
C4 C3 H2A 120.3
C5 C4 C3 119.4(7)
C5 C4 H3A 120.3
C3 C4 H3A 120.3
C4 C5 C6 118.4(7)
C4 C5 H4A 120.8
C6 C5 H4A 120.8
N2 C6 C5 121.1(7)
N2 C6 C1 114.4(6)
C5 C6 C1 124.5(7)
O1 C7 C1 108.3(6)
O1 C7 H7A 110.0
C1 C7 H7A 110.0
O1 C7 H7B 110.0
C1 C7 H7B 110.0
H7A C7 H7B 108.4
O2 C8 O1 122.6(9)
O2 C8 C9 127.1(8)
O1 C8 C9 110.3(7)
C8 C9 H9A 109.5
C8 C9 H9B 109.5
H9A C9 H9B 109.5
C8 C9 H9C 109.5
H9A C9 H9C 109.5
H9B C9 H9C 109.5
C14 C10 C11 106.8(7)
C14 C10 C15 126.5(7)
C11 C10 C15 126.3(7)
C14 C10 IR1 71.7(4)
C11 C10 IR1 69.7(4)
C15 C10 IR1 128.9(5)
C12 C11 C10 108.0(7)
C12 C11 C16 125.8(7)
C10 C11 C16 126.2(7)
C12 C11 IR1 70.0(4)
C10 C11 IR1 71.0(4)
C16 C11 IR1 126.3(5)
C11 C12 C13 107.9(7)
C11 C12 C17 126.0(7)
C13 C12 C17 126.1(7)
C11 C12 IR1 71.1(4)
C13 C12 IR1 71.3(4)
C17 C12 IR1 124.7(5)
C14 C13 C12 106.8(7)
C14 C13 C18 125.8(8)
C12 C13 C18 126.8(8)
C14 C13 IR1 71.7(4)
C12 C13 IR1 69.4(4)
C18 C13 IR1 130.8(5)
C10 C14 C13 110.5(6)
C10 C14 C19 125.1(8)
C13 C14 C19 124.4(8)
C10 C14 IR1 70.6(4)
C13 C14 IR1 70.2(4)
C19 C14 IR1 125.6(4)
C10 C15 H15A 109.5
C10 C15 H15B 109.5
H15A C15 H15B 109.5
C10 C15 H15C 109.5
H15A C15 H15C 109.5
H15B C15 H15C 109.5
C11 C16 H16A 109.5
C11 C16 H16B 109.5
H16A C16 H16B 109.5
C11 C16 H16C 109.5
H16A C16 H16C 109.5
H16B C16 H16C 109.5
C12 C17 H17A 109.5
C12 C17 H17B 109.5
H17A C17 H17B 109.5
C12 C17 H17C 109.5
H17A C17 H17C 109.5
H17B C17 H17C 109.5
C13 C18 H18A 109.5
C13 C18 H18B 109.5
H18A C18 H18B 109.5
C13 C18 H18C 109.5
H18A C18 H18C 109.5
H18B C18 H18C 109.5
C14 C19 H19A 109.5
C14 C19 H19B 109.5
H19A C19 H19B 109.5
C14 C19 H19C 109.5
H19A C19 H19C 109.5
H19B C19 H19C 109.5
F1 B1 F3 108.2(7)
F1 B1 F2 107.7(7)
F3 B1 F2 111.3(8)
F1 B1 F4 110.9(7)
F3 B1 F4 108.1(7)
F2 B1 F4 110.6(8)

loop_
_geom_bond_atom_site_label_1
_geom_bond_atom_site_label_2
_geom_bond_distance
IR1 N1 2.077(5)
IR1 N2 2.118(5)
IR1 C12 2.145(6)
IR1 C11 2.160(6)
IR1 C10 2.177(7)
IR1 C13 2.172(8)
IR1 C14 2.191(6)
IR1 CL1 2.3923(16)
F1 B1 1.372(9)
F2 B1 1.377(10)
F3 B1 1.389(10)
F4 B1 1.391(10)
O1 C8 1.351(9)
O1 C7 1.426(9)
O2 C8 1.207(9)
N1 C1 1.264(8)
N1 H1 0.8800
N2 C2 1.322(8)
N2 C6 1.345(8)
C1 C6 1.475(10)
C1 C7 1.490(9)
C2 C3 1.381(9)
C2 H1A 0.9500
C3 C4 1.392(10)
C3 H2A 0.9500
C4 C5 1.369(10)
C4 H3A 0.9500
C5 C6 1.407(9)
C5 H4A 0.9500
C7 H7A 0.9900
C7 H7B 0.9900
C8 C9 1.499(11)
C9 H9A 0.9800
C9 H9B 0.9800
C9 H9C 0.9800
C10 C14 1.410(10)
C10 C11 1.456(9)
C10 C15 1.498(10)
C11 C12 1.434(10)
C11 C16 1.485(10)
C12 C13 1.451(10)
C12 C17 1.512(10)
C13 C14 1.423(10)
C13 C18 1.489(11)
C14 C19 1.505(9)
C15 H15A 0.9800
C15 H15B 0.9800
C15 H15C 0.9800
C16 H16A 0.9800
C16 H16B 0.9800
C16 H16C 0.9800
C17 H17A 0.9800
C17 H17B 0.9800
C17 H17C 0.9800
C18 H18A 0.9800
C18 H18B 0.9800
C18 H18C 0.9800
C19 H19A 0.9800
C19 H19B 0.9800
C19 H19C 0.9800

loop_
_geom_hbond_atom_site_label_D
_geom_hbond_atom_site_label_H
_geom_hbond_atom_site_label_A
_geom_hbond_distance_DA
_geom_hbond_distance_DH
_geom_hbond_distance_HA
_geom_hbond_angle_DHA
_geom_hbond_publ_flag
N1 H1 F1 2.929(7) 0.880 2.059 169.8 no
N1 H1 O1 2.726(8) 0.880 2.427 100.4 no

loop_
_geom_torsion_atom_site_label_1
_geom_torsion_atom_site_label_2
_geom_torsion_atom_site_label_3
_geom_torsion_atom_site_label_4
_geom_torsion
IR1 N1 C1 C6 -0.5(8)
IR1 N1 C1 C7 -179.4(5)
C6 N2 C2 C3 3.4(10)
IR1 N2 C2 C3 -179.0(5)
N2 C2 C3 C4 -2.1(11)
C2 C3 C4 C5 -0.7(11)
C3 C4 C5 C6 2.0(11)
C2 N2 C6 C5 -2.0(10)
IR1 N2 C6 C5 -179.8(5)
C2 N2 C6 C1 177.3(6)
IR1 N2 C6 C1 -0.5(7)
C4 C5 C6 N2 -0.7(10)
C4 C5 C6 C1 -180.0(7)
N1 C1 C6 N2 0.6(9)
C7 C1 C6 N2 179.6(6)
N1 C1 C6 C5 179.9(6)
C7 C1 C6 C5 -1.1(10)
C8 O1 C7 C1 159.7(6)
N1 C1 C7 O1 -23.8(10)
C6 C1 C7 O1 157.4(6)
C7 O1 C8 O2 -3.5(12)
C7 O1 C8 C9 174.2(6)
C14 C10 C11 C12 2.0(7)
C15 C10 C11 C12 175.4(6)
IR1 C10 C11 C12 -60.5(4)
C14 C10 C11 C16 -175.9(7)
C15 C10 C11 C16 -2.5(11)
IR1 C10 C11 C16 121.6(7)
C14 C10 C11 IR1 62.6(4)
C15 C10 C11 IR1 -124.1(7)
C10 C11 C12 C13 -1.1(8)
C16 C11 C12 C13 176.9(7)
IR1 C11 C12 C13 -62.3(5)
C10 C11 C12 C17 -179.2(6)
C16 C11 C12 C17 -1.2(11)
IR1 C11 C12 C17 119.6(7)
C10 C11 C12 IR1 61.2(4)
C16 C11 C12 IR1 -120.9(7)
C11 C12 C13 C14 -0.3(8)
C17 C12 C13 C14 177.8(6)
IR1 C12 C13 C14 -62.4(5)
C11 C12 C13 C18 -171.7(7)
C17 C12 C13 C18 6.4(12)
IR1 C12 C13 C18 126.2(8)
C11 C12 C13 IR1 62.1(5)
C17 C12 C13 IR1 -119.8(7)
C11 C10 C14 C13 -2.3(7)
C15 C10 C14 C13 -175.6(7)
IR1 C10 C14 C13 59.0(5)
C11 C10 C14 C19 178.2(6)
C15 C10 C14 C19 4.9(11)
IR1 C10 C14 C19 -120.5(6)
C11 C10 C14 IR1 -61.3(4)
C15 C10 C14 IR1 125.4(7)
C12 C13 C14 C10 1.6(8)
C18 C13 C14 C10 173.1(7)
IR1 C13 C14 C10 -59.3(5)
C12 C13 C14 C19 -178.9(6)
C18 C13 C14 C19 -7.3(12)
IR1 C13 C14 C19 120.3(6)
C12 C13 C14 IR1 60.9(5)
C18 C13 C14 IR1 -127.6(8)
